data_9017578
loop_
_publ_author_name
'Kleppe, A. K.'
'Welch, M. D.'
'Crichton, W. A.'
'Jephcoat, A. P.'

_publ_section_title
;
 Phase transitions in hydroxide perovskites: a Raman spectroscopic study
 of stottite, FeGe(OH)6, to 21 GPa
;
_journal_name_full 'Mineralogical Magazine'
_journal_page_first 949
_journal_page_last 962
_journal_volume 76
_journal_year 2012
_chemical_compound_source 'Tsumeb mine, Nambia'
_chemical_formula_sum 'Fe Ge H6 O6'
_chemical_name_mineral Stottite
_space_group_IT_number 86
_space_group_name_Hall '-P 4bc'
_space_group_name_H-M_alt 'P 42/n :2'
_symmetry_space_group_name_H-M 'P 42/n :2'
_cell_angle_alpha 90
_cell_angle_beta 90
_cell_angle_gamma 90
_cell_formula_units_Z 4
_cell_length_a 7.5520
_cell_length_b 7.5520
_cell_length_c 7.4694
_cell_volume 426.000
_database_code_amcsd 0019858
_exptl_crystal_density_diffrn 3.594
_cod_data_source_file inputs/fixed/downloads/18/18461.cif
_cod_data_source_block 18461
_cod_original_sg_symbol_H-M 'P 42/n'
_cod_original_formula_sum 'Ge Fe (O6 H6)'
_cod_database_code 9017578

loop_
_space_group_symop_operation_xyz
x,y,z
y,1/2-x,1/2-z
-y,1/2+x,1/2+z
1/2+x,1/2+y,-z
1/2-x,1/2-y,z
1/2-y,x,1/2-z
1/2+y,-x,1/2+z
-x,-y,-z

loop_
_atom_site_aniso_label
_atom_site_aniso_U_11
_atom_site_aniso_U_22
_atom_site_aniso_U_33
_atom_site_aniso_U_12
_atom_site_aniso_U_13
_atom_site_aniso_U_23
Ge 0.00650 0.00690 0.00680 0.00000 -0.00010 -0.00010
Fe 0.00780 0.00740 0.00810 0.00010 -0.00010 0.00020
O-H1 0.00800 0.01300 0.01500 0.00100 -0.00100 0.00100
O-H2 0.01200 0.00800 0.01500 0.00000 -0.00200 -0.00200
O-H3 0.01200 0.01100 0.00800 0.00100 0.00000 -0.00100

loop_
_atom_site_label
_atom_site_fract_x
_atom_site_fract_y
_atom_site_fract_z
_atom_site_U_iso_or_equiv
_atom_site_type_symbol
_atom_site_attached_hydrogens
Ge 0.50000 0.00000 0.50000 0.00670 Ge 0
Fe 0.50000 0.00000 0.00000 0.00780 Fe 0
O-H1 0.26700 0.05520 0.58250 0.01210 O 1
O-H2 0.57080 0.23170 0.56380 0.01190 O 1
O-H3 0.56370 -0.07630 0.73290 0.01020 O 1

loop_
_cod_changelog_entry_id
_cod_changelog_entry_author
_cod_changelog_entry_date
_cod_changelog_entry_text
1
;cod-tools version 3.8.0
Id: cif_guess_AMCSD_atom_types 9574 2023-05-10 09:00:05Z saulius
;
2023-05-10T18:58:17+03:00
;Derived atom types and hydrogen counts
from atom names that follow the AMCSD naming convention
(Wat == water, O-H == hydroxyl).
;

loop_
_cod_related_entry_id
_cod_related_entry_database
_cod_related_entry_code
1 AMCSD 0019858
